data_4087609
loop_
_publ_author_name
'Novikov, Roman A.'
'Potapov, Konstantin V.'
'Chistikov, Daniil N.'
'Tarasova, Anna V.'
'Grigoriev, Michail S.'
'Timofeev, Vladimir P.'
'Tomilov, Yury V.'

_publ_section_title
;
 Synthesis and Structures of Cyclopropanedicarboxylate Gallium Complexes
;
_journal_issue 17
_journal_name_full Organometallics
_journal_page_first 4238
_journal_paper_doi 10.1021/acs.organomet.5b00399
_journal_volume 34
_journal_year 2015
_chemical_formula_moiety 'C15 H24 Ga O12, 3(Br4 Ga), C H2 Cl2'
_chemical_formula_sum 'C16 H26 Br12 Cl2 Ga4 O12'
_chemical_formula_weight 1719.07
_space_group_crystal_system orthorhombic
_space_group_IT_number 19
_space_group_name_Hall 'P 2ac 2ab'
_space_group_name_H-M_alt 'P 21 21 21'
_atom_sites_solution_hydrogens geom
_audit_creation_method SHELXL-2014
_cell_angle_alpha 90
_cell_angle_beta 90
_cell_angle_gamma 90
_cell_formula_units_Z 4
_cell_length_a 13.9506(6)
_cell_length_b 15.3484(6)
_cell_length_c 20.9664(10)
_cell_measurement_reflns_used 3697
_cell_measurement_temperature 100(2)
_cell_measurement_theta_max 21.02
_cell_measurement_theta_min 3.03
_cell_volume 4489.3(3)
_computing_cell_refinement 'SAINT-Plus (Bruker, 1998)'
_computing_data_collection 'APEX2 (Bruker, 2010)'
_computing_data_reduction 'SAINT-Plus (Bruker, 1998)'
_computing_molecular_graphics 'SHELXTL97 (Sheldrick, 2008)'
_computing_publication_material 'SHELXTL97 (Sheldrick, 2008)'
_computing_structure_refinement 'SHELXL-2014 (Sheldrick, 2015)'
_computing_structure_solution 'SHELXS97 (Sheldrick, 2008)'
_diffrn_ambient_temperature 100(2)
_diffrn_measured_fraction_theta_max 0.992
_diffrn_measurement_device_type 'Bruker KAPPA APEX II area-detector diffractometer'
_diffrn_measurement_method '\w- and \f-scans'
_diffrn_radiation_monochromator graphite
_diffrn_radiation_source 'fine-focus sealed tube'
_diffrn_radiation_type MoK\a
_diffrn_radiation_wavelength 0.71073
_diffrn_reflns_av_R_equivalents 0.1004
_diffrn_reflns_av_unetI/netI 0.1340
_diffrn_reflns_Laue_measured_fraction_max 0.992
_diffrn_reflns_limit_h_max 16
_diffrn_reflns_limit_h_min -16
_diffrn_reflns_limit_k_max 18
_diffrn_reflns_limit_k_min -18
_diffrn_reflns_limit_l_max 24
_diffrn_reflns_limit_l_min -24
_diffrn_reflns_number 28283
_diffrn_reflns_point_group_measured_fraction_max 0.993
_diffrn_reflns_theta_max 25.000
_diffrn_reflns_theta_min 4.100
_diffrn_standards_number 0
_exptl_absorpt_coefficient_mu 13.218
_exptl_absorpt_correction_T_max 0.200
_exptl_absorpt_correction_T_min 0.0858
_exptl_absorpt_correction_type multi-scan
_exptl_absorpt_process_details 'SADABS (Bruker, 2008)'
_exptl_crystal_colour colourless
_exptl_crystal_density_diffrn 2.543
_exptl_crystal_description fragment
_exptl_crystal_F_000 3184
_exptl_crystal_size_max 0.360
_exptl_crystal_size_mid 0.320
_exptl_crystal_size_min 0.180
_refine_diff_density_max 3.214
_refine_diff_density_min -1.604
_refine_diff_density_rms 0.265
_refine_ls_abs_structure_details
;
 Flack x determined using 1544 quotients [(I+)-(I-)]/[(I+)+(I-)]
 (Parsons, Flack and Wagner, Acta Cryst. B69 (2013) 249-259).
;
_refine_ls_abs_structure_Flack 0.045(12)
_refine_ls_extinction_method none
_refine_ls_goodness_of_fit_ref 1.016
_refine_ls_hydrogen_treatment constr
_refine_ls_matrix_type full
_refine_ls_number_parameters 415
_refine_ls_number_reflns 7844
_refine_ls_number_restraints 91
_refine_ls_restrained_S_all 1.012
_refine_ls_R_factor_all 0.1584
_refine_ls_R_factor_gt 0.0842
_refine_ls_shift/su_max 0.000
_refine_ls_shift/su_mean 0.000
_refine_ls_structure_factor_coef Fsqd
_refine_ls_weighting_details 'w=1/[\s^2^(Fo^2^)+(0.1139P)^2^+58.9999P] where P=(Fo^2^+2Fc^2^)/3'
_refine_ls_weighting_scheme calc
_refine_ls_wR_factor_gt 0.1951
_refine_ls_wR_factor_ref 0.2332
_reflns_Friedel_coverage 0.799
_reflns_Friedel_fraction_full 0.964
_reflns_Friedel_fraction_max 0.994
_reflns_number_gt 4614
_reflns_number_total 7844
_reflns_threshold_expression 'I > 2\s(I)'
_cod_data_source_file om5b00399_si_003.cif
_cod_data_source_block T81
_cod_database_code 4087609
_shelx_space_group_comment
;
The symmetry employed for this shelxl refinement is uniquely defined
by the following loop, which should always be used as a source of
symmetry information in preference to the above space-group names.
They are only intended as comments.
;
_shelx_estimated_absorpt_t_min 0.087
_shelx_estimated_absorpt_t_max 0.199
_shelxl_version_number 2014-3

loop_
_space_group_symop_operation_xyz
'x, y, z'
'x+1/2, -y+1/2, -z'
'-x, y+1/2, -z+1/2'
'-x+1/2, -y, z+1/2'

loop_
_atom_site_label
_atom_site_type_symbol
_atom_site_fract_x
_atom_site_fract_y
_atom_site_fract_z
_atom_site_U_iso_or_equiv
_atom_site_adp_type
_atom_site_occupancy
_atom_site_site_symmetry_order
_atom_site_calc_flag
_atom_site_refinement_flags_posn
_atom_site_refinement_flags_adp
Ga1 Ga 0.3304(3) 0.2468(2) 0.61178(17) 0.0341(9) Uani 1 1 d . .
Ga2 Ga 0.4873(3) 0.8052(2) 0.58590(18) 0.0443(10) Uani 1 1 d . .
Ga3 Ga 0.6034(3) 0.9273(3) 0.2343(2) 0.0470(11) Uani 1 1 d . .
Ga4 Ga 0.7330(2) 0.4230(2) 0.65109(17) 0.0327(9) Uani 1 1 d . .
Br11 Br 0.4626(2) 0.3171(2) 0.56789(17) 0.0470(9) Uani 1 1 d . .
Br12 Br 0.2421(3) 0.3387(2) 0.67585(19) 0.0525(10) Uani 1 1 d . .
Br13 Br 0.3957(3) 0.1278(3) 0.6638(3) 0.0751(15) Uani 1 1 d . .
Br14 Br 0.2288(3) 0.1962(3) 0.5333(2) 0.0681(13) Uani 1 1 d . .
Br21 Br 0.6154(4) 0.8950(3) 0.6100(2) 0.0775(14) Uani 1 1 d . .
Br22 Br 0.4710(4) 0.7965(3) 0.47646(19) 0.0732(14) Uani 1 1 d . .
Br23 Br 0.3490(3) 0.8684(3) 0.62885(18) 0.0586(12) Uani 1 1 d . .
Br24 Br 0.5084(3) 0.6706(2) 0.63232(18) 0.0494(10) Uani 1 1 d . .
Br31 Br 0.6397(3) 1.0466(3) 0.1708(3) 0.0759(14) Uani 1 1 d . .
Br32 Br 0.5070(3) 0.9667(4) 0.3188(2) 0.0779(15) Uani 1 1 d . .
Br33 Br 0.5285(3) 0.8271(3) 0.1715(2) 0.0655(12) Uani 1 1 d . .
Br34 Br 0.7441(3) 0.8738(3) 0.2795(2) 0.0559(11) Uani 1 1 d . .
Cl1 Cl 0.7604(19) 0.8255(16) 0.4619(17) 0.247(18) Uani 1 1 d D .
Cl2 Cl 0.7915(12) 1.0071(9) 0.4729(9) 0.115(5) Uani 1 1 d D .
O11 O 0.7596(14) 0.5446(13) 0.6664(11) 0.037(5) Uani 1 1 d . .
O12 O 0.8028(16) 0.6651(15) 0.7227(12) 0.046(6) Uani 1 1 d . .
O13 O 0.8035(16) 0.3900(14) 0.7275(10) 0.041(6) Uani 1 1 d . .
O14 O 0.8853(16) 0.4089(13) 0.8184(11) 0.041(6) Uani 1 1 d . .
O21 O 0.7064(14) 0.3012(13) 0.6321(10) 0.031(5) Uani 1 1 d . .
O22 O 0.6374(16) 0.1735(13) 0.6448(11) 0.042(6) Uani 1 1 d . .
O23 O 0.6098(13) 0.4355(12) 0.6942(9) 0.028(5) Uani 1 1 d . .
O24 O 0.4753(13) 0.3846(12) 0.7349(10) 0.027(5) Uani 1 1 d . .
O31 O 0.6705(14) 0.4611(12) 0.5733(9) 0.028(5) Uani 1 1 d . .
O32 O 0.661(2) 0.5235(18) 0.4806(13) 0.068(8) Uani 1 1 d . .
O33 O 0.8535(15) 0.4055(14) 0.6046(10) 0.038(6) Uani 1 1 d . .
O34 O 0.9596(16) 0.4217(16) 0.5270(13) 0.058(7) Uani 1 1 d . .
C1 C 0.723(6) 0.9266(17) 0.451(2) 0.15(3) Uani 1 1 d D .
H1A H 0.7096 0.9338 0.4046 0.176 Uiso 1 1 calc R U
H1B H 0.6608 0.9330 0.4733 0.176 Uiso 1 1 calc R U
C11 C 0.809(2) 0.530(2) 0.7766(17) 0.036(8) Uani 1 1 d . U
H11A H 0.7527 0.5356 0.8051 0.044 Uiso 1 1 calc R U
H11B H 0.8624 0.5616 0.7975 0.044 Uiso 1 1 calc R U
C12 C 0.787(2) 0.576(2) 0.7184(18) 0.039(8) Uani 1 1 d . U
C13 C 0.836(2) 0.434(2) 0.7747(18) 0.041(8) Uani 1 1 d . U
C14 C 0.772(3) 0.7184(19) 0.672(2) 0.060(11) Uani 1 1 d . U
H14A H 0.7882 0.7793 0.6809 0.090 Uiso 1 1 calc R U
H14B H 0.8046 0.7002 0.6323 0.090 Uiso 1 1 calc R U
H14C H 0.7028 0.7126 0.6662 0.090 Uiso 1 1 calc R U
C15 C 0.908(3) 0.315(3) 0.820(2) 0.076(13) Uani 1 1 d . U
H15A H 0.9477 0.3030 0.8577 0.114 Uiso 1 1 calc R U
H15B H 0.8481 0.2819 0.8231 0.114 Uiso 1 1 calc R U
H15C H 0.9425 0.2990 0.7815 0.114 Uiso 1 1 calc R U
C21 C 0.589(2) 0.2805(19) 0.7148(15) 0.031(7) Uani 1 1 d . U
H21A H 0.6276 0.2723 0.7541 0.038 Uiso 1 1 calc R U
H21B H 0.5327 0.2419 0.7180 0.038 Uiso 1 1 calc R U
C22 C 0.648(2) 0.251(2) 0.6598(18) 0.046(9) Uani 1 1 d . U
C23 C 0.555(2) 0.373(2) 0.7134(14) 0.028(7) Uani 1 1 d . U
C24 C 0.699(3) 0.137(2) 0.595(2) 0.061(12) Uani 1 1 d . U
H24A H 0.6831 0.0758 0.5884 0.091 Uiso 1 1 calc R U
H24B H 0.6902 0.1697 0.5555 0.091 Uiso 1 1 calc R U
H24C H 0.7665 0.1419 0.6087 0.091 Uiso 1 1 calc R U
C25 C 0.434(2) 0.475(2) 0.7346(19) 0.047(10) Uani 1 1 d . U
H25A H 0.3696 0.4739 0.7534 0.070 Uiso 1 1 calc R U
H25B H 0.4752 0.5139 0.7595 0.070 Uiso 1 1 calc R U
H25C H 0.4298 0.4962 0.6906 0.070 Uiso 1 1 calc R U
C31 C 0.814(3) 0.498(3) 0.518(2) 0.067(12) Uani 1 1 d . U
H31A H 0.8271 0.4881 0.4718 0.080 Uiso 1 1 calc R U
H31B H 0.8352 0.5578 0.5280 0.080 Uiso 1 1 calc R U
C32 C 0.707(2) 0.493(2) 0.5275(16) 0.034(8) Uani 1 1 d . U
C33 C 0.871(3) 0.435(2) 0.556(2) 0.048(9) Uani 1 1 d . U
C34 C 0.555(3) 0.514(3) 0.4789(19) 0.065(12) Uani 1 1 d . U
H34A H 0.5302 0.5410 0.4397 0.097 Uiso 1 1 calc R U
H34B H 0.5378 0.4526 0.4798 0.097 Uiso 1 1 calc R U
H34C H 0.5270 0.5439 0.5159 0.097 Uiso 1 1 calc R U
C35 C 1.019(3) 0.359(3) 0.560(2) 0.070(13) Uani 1 1 d . U
H35A H 1.0804 0.3524 0.5371 0.106 Uiso 1 1 calc R U
H35B H 1.0316 0.3786 0.6035 0.106 Uiso 1 1 calc R U
H35C H 0.9866 0.3022 0.5611 0.106 Uiso 1 1 calc R U

loop_
_atom_site_aniso_label
_atom_site_aniso_U_11
_atom_site_aniso_U_22
_atom_site_aniso_U_33
_atom_site_aniso_U_23
_atom_site_aniso_U_13
_atom_site_aniso_U_12
Ga1 0.041(2) 0.039(2) 0.022(2) -0.0009(17) -0.0036(16) -0.0042(16)
Ga2 0.055(2) 0.045(2) 0.033(2) 0.0079(18) 0.0063(18) 0.005(2)
Ga3 0.037(2) 0.042(2) 0.062(3) -0.013(2) 0.008(2) 0.0035(18)
Ga4 0.0310(18) 0.042(2) 0.025(2) -0.0100(16) 0.0038(15) -0.0095(16)
Br11 0.050(2) 0.056(2) 0.035(2) 0.0121(18) 0.0061(17) -0.0011(18)
Br12 0.055(2) 0.060(2) 0.042(2) -0.0148(19) 0.0085(18) -0.0060(19)
Br13 0.061(3) 0.053(2) 0.112(4) 0.041(3) -0.014(3) -0.004(2)
Br14 0.058(3) 0.087(3) 0.059(3) -0.039(3) -0.020(2) 0.008(2)
Br21 0.090(3) 0.070(3) 0.073(3) 0.009(3) 0.001(3) -0.029(3)
Br22 0.085(3) 0.108(4) 0.027(2) -0.007(2) -0.001(2) 0.036(3)
Br23 0.077(3) 0.064(2) 0.034(2) 0.0046(19) 0.009(2) 0.032(2)
Br24 0.062(2) 0.0352(18) 0.051(2) 0.0077(17) 0.0025(19) 0.0085(18)
Br31 0.079(3) 0.054(3) 0.095(4) 0.004(3) 0.001(3) -0.011(2)
Br32 0.039(2) 0.138(4) 0.057(3) -0.044(3) 0.002(2) 0.013(3)
Br33 0.074(3) 0.056(2) 0.067(3) -0.026(2) 0.004(2) -0.012(2)
Br34 0.042(2) 0.057(2) 0.069(3) -0.006(2) 0.0112(19) 0.0086(19)
Cl1 0.20(2) 0.152(18) 0.38(4) 0.09(2) 0.16(3) 0.090(19)
Cl2 0.114(12) 0.077(9) 0.156(16) 0.012(10) 0.008(11) -0.009(8)
O11 0.026(11) 0.038(12) 0.046(15) -0.014(11) 0.010(10) -0.017(10)
O12 0.042(14) 0.048(15) 0.049(16) -0.004(13) 0.003(12) -0.005(12)
O13 0.049(14) 0.040(13) 0.035(14) -0.012(11) -0.010(11) -0.026(11)
O14 0.055(14) 0.035(13) 0.035(14) -0.008(11) -0.030(12) 0.002(11)
O21 0.030(11) 0.032(11) 0.032(13) 0.002(10) -0.011(9) -0.002(10)
O22 0.058(15) 0.030(12) 0.039(14) 0.000(11) -0.025(12) -0.001(11)
O23 0.031(11) 0.025(10) 0.029(13) -0.012(9) -0.007(9) 0.005(9)
O24 0.016(10) 0.031(11) 0.034(13) -0.011(10) 0.003(9) 0.004(9)
O31 0.046(13) 0.017(10) 0.022(12) -0.002(9) 0.009(10) -0.008(9)
O32 0.07(2) 0.070(18) 0.06(2) 0.038(16) -0.004(16) -0.010(15)
O33 0.041(13) 0.048(14) 0.025(13) -0.005(11) 0.006(10) -0.030(11)
O34 0.036(14) 0.060(16) 0.08(2) 0.001(15) 0.025(13) -0.012(13)
C1 0.21(7) 0.21(8) 0.02(3) -0.04(4) 0.02(4) 0.00(7)
C11 0.037(12) 0.028(12) 0.044(13) -0.009(11) 0.008(11) -0.002(10)
C12 0.035(12) 0.041(13) 0.043(13) -0.010(11) 0.014(11) 0.013(10)
C13 0.036(12) 0.044(13) 0.041(13) -0.002(11) 0.015(11) -0.012(11)
C14 0.08(3) 0.007(14) 0.09(3) 0.009(19) -0.01(2) -0.012(16)
C15 0.08(3) 0.06(3) 0.08(3) -0.01(2) -0.04(2) 0.01(2)
C21 0.032(12) 0.034(12) 0.028(12) -0.006(10) 0.002(10) -0.007(10)
C22 0.044(13) 0.050(14) 0.045(14) -0.012(11) -0.003(11) 0.000(11)
C23 0.041(12) 0.033(12) 0.008(11) -0.008(10) 0.001(10) -0.005(10)
C24 0.04(2) 0.05(2) 0.09(3) -0.01(2) 0.00(2) 0.006(18)
C25 0.046(19) 0.031(17) 0.06(3) -0.029(18) 0.009(18) 0.004(16)
C31 0.066(16) 0.065(16) 0.069(17) 0.003(12) 0.001(12) -0.002(12)
C32 0.039(12) 0.037(12) 0.027(13) 0.007(11) -0.007(11) -0.007(10)
C33 0.052(14) 0.044(13) 0.050(14) -0.013(12) -0.006(12) 0.000(11)
C34 0.07(3) 0.08(3) 0.05(2) 0.03(2) 0.02(2) 0.04(2)
C35 0.04(2) 0.08(3) 0.09(3) -0.03(3) 0.00(2) 0.02(2)

loop_
_atom_type_symbol
_atom_type_description
_atom_type_scat_dispersion_real
_atom_type_scat_dispersion_imag
_atom_type_scat_source
C C 0.0033 0.0016 'International Tables Vol C Tables 4.2.6.8 and 6.1.1.4'
H H 0.0000 0.0000 'International Tables Vol C Tables 4.2.6.8 and 6.1.1.4'
O O 0.0106 0.0060 'International Tables Vol C Tables 4.2.6.8 and 6.1.1.4'
Cl Cl 0.1484 0.1585 'International Tables Vol C Tables 4.2.6.8 and 6.1.1.4'
Ga Ga 0.2307 1.6083 'International Tables Vol C Tables 4.2.6.8 and 6.1.1.4'
Br Br -0.2901 2.4595 'International Tables Vol C Tables 4.2.6.8 and 6.1.1.4'

loop_
_geom_angle_atom_site_label_1
_geom_angle_atom_site_label_2
_geom_angle_atom_site_label_3
_geom_angle
Br12 Ga1 Br14 107.1(2)
Br12 Ga1 Br13 114.8(2)
Br14 Ga1 Br13 108.2(2)
Br12 Ga1 Br11 111.7(2)
Br14 Ga1 Br11 111.2(2)
Br13 Ga1 Br11 103.9(2)
Br24 Ga2 Br22 112.4(2)
Br24 Ga2 Br21 110.1(2)
Br22 Ga2 Br21 109.1(2)
Br24 Ga2 Br23 108.3(2)
Br22 Ga2 Br23 108.9(2)
Br21 Ga2 Br23 107.8(2)
Br33 Ga3 Br32 110.7(2)
Br33 Ga3 Br31 107.6(3)
Br32 Ga3 Br31 111.2(3)
Br33 Ga3 Br34 112.5(2)
Br32 Ga3 Br34 105.8(2)
Br31 Ga3 Br34 109.2(2)
O11 Ga4 O31 86.3(9)
O11 Ga4 O13 91.0(9)
O31 Ga4 O13 175.9(9)
O11 Ga4 O21 177.8(10)
O31 Ga4 O21 91.8(8)
O13 Ga4 O21 90.8(8)
O11 Ga4 O23 89.9(8)
O31 Ga4 O23 88.0(8)
O13 Ga4 O23 95.2(9)
O21 Ga4 O23 91.2(8)
O11 Ga4 O33 92.9(8)
O31 Ga4 O33 90.5(9)
O13 Ga4 O33 86.5(10)
O21 Ga4 O33 86.0(8)
O23 Ga4 O33 176.7(8)
C12 O11 Ga4 125(2)
C12 O12 C14 118(3)
C13 O13 Ga4 132(2)
C13 O14 C15 117(3)
C22 O21 Ga4 128(2)
C22 O22 C24 118(3)
C23 O23 Ga4 126.7(17)
C23 O24 C25 119(3)
C32 O31 Ga4 128(2)
C32 O32 C34 119(3)
C33 O33 Ga4 125(3)
C33 O34 C35 114(3)
Cl2 C1 Cl1 119(5)
Cl2 C1 H1A 107.6
Cl1 C1 H1A 107.6
Cl2 C1 H1B 107.6
Cl1 C1 H1B 107.6
H1A C1 H1B 107.0
C12 C11 C13 120(3)
C12 C11 H11A 107.2
C13 C11 H11A 107.2
C12 C11 H11B 107.2
C13 C11 H11B 107.2
H11A C11 H11B 106.9
O11 C12 O12 119(3)
O11 C12 C11 128(3)
O12 C12 C11 113(3)
O14 C13 O13 128(3)
O14 C13 C11 116(3)
O13 C13 C11 116(3)
O12 C14 H14A 109.5
O12 C14 H14B 109.5
H14A C14 H14B 109.5
O12 C14 H14C 109.5
H14A C14 H14C 109.5
H14B C14 H14C 109.5
O14 C15 H15A 109.5
O14 C15 H15B 109.5
H15A C15 H15B 109.5
O14 C15 H15C 109.5
H15A C15 H15C 109.5
H15B C15 H15C 109.5
C22 C21 C23 117(3)
C22 C21 H21A 108.1
C23 C21 H21A 108.1
C22 C21 H21B 108.1
C23 C21 H21B 108.1
H21A C21 H21B 107.3
O22 C22 O21 123(3)
O22 C22 C21 115(3)
O21 C22 C21 122(3)
O24 C23 O23 124(3)
O24 C23 C21 115(3)
O23 C23 C21 121(3)
O22 C24 H24A 109.5
O22 C24 H24B 109.5
H24A C24 H24B 109.5
O22 C24 H24C 109.5
H24A C24 H24C 109.5
H24B C24 H24C 109.5
O24 C25 H25A 109.5
O24 C25 H25B 109.5
H25A C25 H25B 109.5
O24 C25 H25C 109.5
H25A C25 H25C 109.5
H25B C25 H25C 109.5
C33 C31 C32 115(3)
C33 C31 H31A 108.5
C32 C31 H31A 108.5
C33 C31 H31B 108.5
C32 C31 H31B 108.5
H31A C31 H31B 107.5
O31 C32 O32 124(3)
O31 C32 C31 124(3)
O32 C32 C31 112(3)
O33 C33 O34 122(3)
O33 C33 C31 128(4)
O34 C33 C31 110(4)
O32 C34 H34A 109.5
O32 C34 H34B 109.5
H34A C34 H34B 109.5
O32 C34 H34C 109.5
H34A C34 H34C 109.5
H34B C34 H34C 109.5
O34 C35 H35A 109.5
O34 C35 H35B 109.5
H35A C35 H35B 109.5
O34 C35 H35C 109.5
H35A C35 H35C 109.5
H35B C35 H35C 109.5

loop_
_geom_bond_atom_site_label_1
_geom_bond_atom_site_label_2
_geom_bond_distance
Ga1 Br12 2.305(5)
Ga1 Br14 2.307(5)
Ga1 Br13 2.315(5)
Ga1 Br11 2.326(5)
Ga2 Br24 2.302(5)
Ga2 Br22 2.310(6)
Ga2 Br21 2.312(6)
Ga2 Br23 2.341(5)
Ga3 Br33 2.278(6)
Ga3 Br32 2.305(6)
Ga3 Br31 2.319(6)
Ga3 Br34 2.329(6)
Ga4 O11 1.93(2)
Ga4 O31 1.94(2)
Ga4 O13 1.95(2)
Ga4 O21 1.95(2)
Ga4 O23 1.95(2)
Ga4 O33 1.96(2)
Cl1 C1 1.65(4)
Cl2 C1 1.63(4)
O11 C12 1.25(4)
O12 C12 1.38(4)
O12 C14 1.41(4)
O13 C13 1.28(4)
O14 C13 1.21(4)
O14 C15 1.47(5)
O21 C22 1.26(4)
O22 C22 1.24(4)
O22 C24 1.46(4)
O23 C23 1.29(3)
O24 C23 1.21(3)
O24 C25 1.50(4)
O31 C32 1.19(4)
O32 C32 1.26(4)
O32 C34 1.49(5)
O33 C33 1.14(4)
O34 C33 1.39(4)
O34 C35 1.45(5)
C1 H1A 0.9900
C1 H1B 0.9900
C11 C12 1.45(5)
C11 C13 1.52(5)
C11 H11A 0.9900
C11 H11B 0.9900
C14 H14A 0.9800
C14 H14B 0.9800
C14 H14C 0.9800
C15 H15A 0.9800
C15 H15B 0.9800
C15 H15C 0.9800
C21 C22 1.48(5)
C21 C23 1.51(4)
C21 H21A 0.9900
C21 H21B 0.9900
C24 H24A 0.9800
C24 H24B 0.9800
C24 H24C 0.9800
C25 H25A 0.9800
C25 H25B 0.9800
C25 H25C 0.9800
C31 C33 1.50(5)
C31 C32 1.50(5)
C31 H31A 0.9900
C31 H31B 0.9900
C34 H34A 0.9800
C34 H34B 0.9800
C34 H34C 0.9800
C35 H35A 0.9800
C35 H35B 0.9800
C35 H35C 0.9800

loop_
_geom_torsion_atom_site_label_1
_geom_torsion_atom_site_label_2
_geom_torsion_atom_site_label_3
_geom_torsion_atom_site_label_4
_geom_torsion
Ga4 O11 C12 O12 -179.8(18)
Ga4 O11 C12 C11 4(5)
C14 O12 C12 O11 11(4)
C14 O12 C12 C11 -172(3)
C13 C11 C12 O11 22(5)
C13 C11 C12 O12 -154(3)
C15 O14 C13 O13 -3(5)
C15 O14 C13 C11 176(3)
Ga4 O13 C13 O14 -174(2)
Ga4 O13 C13 C11 6(4)
C12 C11 C13 O14 154(3)
C12 C11 C13 O13 -26(4)
C24 O22 C22 O21 4(5)
C24 O22 C22 C21 -174(3)
Ga4 O21 C22 O22 -179(2)
Ga4 O21 C22 C21 -1(5)
C23 C21 C22 O22 -147(3)
C23 C21 C22 O21 36(5)
C25 O24 C23 O23 6(4)
C25 O24 C23 C21 -179(3)
Ga4 O23 C23 O24 -173(2)
Ga4 O23 C23 C21 11(4)
C22 C21 C23 O24 143(3)
C22 C21 C23 O23 -41(4)
Ga4 O31 C32 O32 -174(3)
Ga4 O31 C32 C31 10(5)
C34 O32 C32 O31 -4(5)
C34 O32 C32 C31 173(3)
C33 C31 C32 O31 20(5)
C33 C31 C32 O32 -157(3)
Ga4 O33 C33 O34 178(2)
Ga4 O33 C33 C31 5(5)
C35 O34 C33 O33 8(5)
C35 O34 C33 C31 -178(3)
C32 C31 C33 O33 -29(6)
C32 C31 C33 O34 158(3)
